data_7060286
loop_
_publ_author_name
'Wang, Fei-Fei'
'Li, Jia-Hui'
'Liu, Hai-Yan'
'Deng, Shu-Ping'
'Liu, Ying-Ying'
'Ma, Jian-Fang'

_publ_section_title
;
 Functionalized resorcin[4]arene-based coordination polymers as
 heterogeneous catalysts for click reactions
;
_journal_issue 6
_journal_name_full 'New Journal of Chemistry'
_journal_page_first 3181
_journal_page_last 3187
_journal_paper_doi 10.1039/D0NJ06051H
_journal_volume 45
_journal_year 2021
_chemical_formula_moiety 'C120 H104 Cu2 N8 O16 S8,0.5CH40,1.5H20, 2CN'
_chemical_formula_sum 'C122.5 H109 Cu2 N10 O18 S8'
_chemical_formula_weight 2392.75
_space_group_crystal_system monoclinic
_space_group_IT_number 15
_space_group_name_Hall '-I 2ya'
_space_group_name_H-M_alt 'I 1 2/a 1'
_atom_sites_solution_hydrogens geom
_audit_creation_method SHELXL-2018/3
_audit_update_record
;
2020-12-04 deposited with the CCDC.	2021-01-13 downloaded from the CCDC.
;
_cell_angle_alpha 90
_cell_angle_beta 90.174(4)
_cell_angle_gamma 90
_cell_formula_units_Z 8
_cell_length_a 21.8025(10)
_cell_length_b 22.0950(10)
_cell_length_c 48.236(2)
_cell_measurement_reflns_used 9267
_cell_measurement_temperature 293(2)
_cell_measurement_theta_max 23.3130
_cell_measurement_theta_min 3.6100
_cell_volume 23236.4(18)
_computing_structure_refinement 'SHELXL-2018/3 (Sheldrick, 2018)'
_computing_structure_solution 'SHELXT 2014/5 (Sheldrick, 2014)'
_diffrn_ambient_temperature 293(2)
_diffrn_detector_area_resol_mean 10.2375
_diffrn_measured_fraction_theta_full 0.993
_diffrn_measured_fraction_theta_max 0.841
_diffrn_measurement_device_type 'Xcalibur, Ruby, Gemini ultra'
_diffrn_measurement_method '\w scans'
_diffrn_radiation_type MoK\a
_diffrn_radiation_wavelength 0.71073
_diffrn_reflns_av_R_equivalents 0.0809
_diffrn_reflns_av_unetI/netI 0.1832
_diffrn_reflns_Laue_measured_fraction_full 0.993
_diffrn_reflns_Laue_measured_fraction_max 0.841
_diffrn_reflns_limit_h_max 29
_diffrn_reflns_limit_h_min -19
_diffrn_reflns_limit_k_max 28
_diffrn_reflns_limit_k_min -29
_diffrn_reflns_limit_l_max 64
_diffrn_reflns_limit_l_min -61
_diffrn_reflns_number 53033
_diffrn_reflns_point_group_measured_fraction_full 0.993
_diffrn_reflns_point_group_measured_fraction_max 0.841
_diffrn_reflns_theta_full 25.242
_diffrn_reflns_theta_max 29.433
_diffrn_reflns_theta_min 3.364
_diffrn_source 'fine-focus sealed X-ray tube'
_exptl_absorpt_coefficient_mu 0.581
_exptl_absorpt_correction_T_max 1.00000
_exptl_absorpt_correction_T_min 0.85886
_exptl_absorpt_correction_type multi-scan
_exptl_crystal_colour yellow-green
_exptl_crystal_density_diffrn 1.368
_exptl_crystal_density_method 'not measured'
_exptl_crystal_description block
_exptl_crystal_F_000 9952
_exptl_crystal_size_max 0.730
_exptl_crystal_size_mid 0.250
_exptl_crystal_size_min 0.120
_refine_diff_density_max 0.552
_refine_diff_density_min -0.966
_refine_diff_density_rms 0.073
_refine_ls_extinction_method none
_refine_ls_goodness_of_fit_ref 0.933
_refine_ls_hydrogen_treatment constr
_refine_ls_matrix_type full
_refine_ls_number_parameters 1395
_refine_ls_number_reflns 27055
_refine_ls_number_restraints 0
_refine_ls_restrained_S_all 0.933
_refine_ls_R_factor_all 0.2104
_refine_ls_R_factor_gt 0.0782
_refine_ls_shift/su_max 0.001
_refine_ls_shift/su_mean 0.000
_refine_ls_structure_factor_coef Fsqd
_refine_ls_weighting_details 'w=1/[\s^2^(Fo^2^)+(0.0886P)^2^] where P=(Fo^2^+2Fc^2^)/3'
_refine_ls_weighting_scheme calc
_refine_ls_wR_factor_gt 0.1786
_refine_ls_wR_factor_ref 0.2484
_reflns_Friedel_coverage 0.000
_reflns_number_gt 9650
_reflns_number_total 27055
_reflns_threshold_expression 'I > 2\s(I)'
_cod_data_source_file d0nj06051h2.cif
_cod_data_source_block compound-1
_cod_depositor_comments 'Adding full bibliography for 7060286--7060288.cif.'
_cod_original_cell_volume 23236.4(19)
_cod_original_sg_symbol_H-M 'I 2/a'
_cod_original_formula_sum 'C122.50 H109 Cu2 N10 O18 S8'
_cod_database_code 7060286
_shelx_shelxl_version_number 2018/3
_shelx_space_group_comment
;
The symmetry employed for this shelxl refinement is uniquely defined
by the following loop, which should always be used as a source of
symmetry information in preference to the above space-group names.
They are only intended as comments.
;
_shelx_estimated_absorpt_t_min 0.676
_shelx_estimated_absorpt_t_max 0.934

loop_
_space_group_symop_operation_xyz
'x, y, z'
'-x+1/2, y, -z'
'x+1/2, y+1/2, z+1/2'
'-x+1, y+1/2, -z+1/2'
'-x, -y, -z'
'x-1/2, -y, z'
'-x+1/2, -y+1/2, -z+1/2'
'x, -y+1/2, z+1/2'

loop_
_atom_site_label
_atom_site_type_symbol
_atom_site_fract_x
_atom_site_fract_y
_atom_site_fract_z
_atom_site_U_iso_or_equiv
_atom_site_adp_type
_atom_site_occupancy
_atom_site_site_symmetry_order
_atom_site_calc_flag
_atom_site_refinement_flags_posn
_atom_site_refinement_flags_adp
_atom_site_refinement_flags_occupancy
_atom_site_disorder_assembly
_atom_site_disorder_group
Cu1 Cu 0.52417(3) 0.75869(4) 0.62370(2) 0.0604(2) Uani 1 1 d . . . . .
Cu2 Cu 0.51086(3) 0.75613(3) 0.37168(2) 0.0528(2) Uani 1 1 d . . . . .
S1 S 0.25314(7) 1.14200(8) 0.29703(4) 0.0617(5) Uani 1 1 d . . . . .
S2 S 0.28854(7) 0.90740(8) 0.31024(4) 0.0618(5) Uani 1 1 d . . . . .
S3 S 0.26849(7) 1.11333(9) 0.19326(4) 0.0657(5) Uani 1 1 d . . . . .
S4 S 0.60499(8) 0.98568(8) 0.54449(4) 0.0690(5) Uani 1 1 d . . . . .
S5 S 0.64802(9) 0.98183(8) 0.43765(4) 0.0728(6) Uani 1 1 d . . . . .
S6 S 0.24355(8) 0.79278(10) 0.15818(4) 0.0771(6) Uani 1 1 d . . . . .
S7 S 0.38542(11) 0.54505(9) 0.45096(4) 0.0885(6) Uani 1 1 d . . . . .
S8 S 0.42974(14) 0.48471(11) 0.60206(5) 0.1224(10) Uani 1 1 d . . . . .
O1 O 0.13377(17) 1.07794(17) 0.33818(8) 0.0521(10) Uani 1 1 d . . . . .
O2 O 0.14587(17) 0.97349(18) 0.34627(8) 0.0529(10) Uani 1 1 d . . . . .
O3 O 0.15906(17) 1.01794(17) 0.15295(8) 0.0503(10) Uani 1 1 d . . . . .
O4 O 0.12499(18) 1.20558(17) 0.25954(9) 0.0532(10) Uani 1 1 d . . . . .
O5 O 0.73562(18) 1.10429(18) 0.40431(8) 0.0527(10) Uani 1 1 d . . . . .
O6 O 0.18260(18) 0.80790(17) 0.28629(8) 0.0520(10) Uani 1 1 d . . . . .
O7 O 0.17075(17) 0.91315(18) 0.15853(8) 0.0525(10) Uani 1 1 d . . . . .
O8 O 0.13289(17) 1.18900(17) 0.21123(8) 0.0552(11) Uani 1 1 d . . . . .
O9 O 0.18734(18) 0.78970(17) 0.23846(8) 0.0534(10) Uani 1 1 d . . . . .
O10 O 0.65824(18) 1.10627(19) 0.58708(8) 0.0592(11) Uani 1 1 d . . . . .
O11 O 0.55543(16) 1.10422(19) 0.45929(8) 0.0572(11) Uani 1 1 d . . . . .
O12 O 0.53271(16) 1.1069(2) 0.50689(9) 0.0649(12) Uani 1 1 d . . . . .
O13 O 0.3337(2) 0.4159(2) 0.40809(8) 0.0660(12) Uani 1 1 d . . . . .
O14 O 0.2732(2) 0.4189(2) 0.59802(9) 0.0693(13) Uani 1 1 d . . . . .
O15 O 0.45769(19) 0.4268(2) 0.48871(10) 0.0762(14) Uani 1 1 d . . . . .
O16 O 0.44225(19) 0.4274(2) 0.53649(10) 0.0788(15) Uani 1 1 d . . . . .
N1 N 0.4427(2) 0.7977(2) 0.34899(10) 0.0467(12) Uani 1 1 d . . . . .
N2 N 0.5512(2) 0.8251(2) 0.39453(10) 0.0514(12) Uani 1 1 d . . . . .
N3 N 0.4693(2) 0.6949(2) 0.39775(12) 0.0583(14) Uani 1 1 d . . . . .
N4 N 0.4234(2) 1.2131(2) 0.15048(11) 0.0506(12) Uani 1 1 d . . . . .
N5 N 0.4074(2) 1.2198(2) 0.34928(10) 0.0498(12) Uani 1 1 d . . . . .
N6 N 0.5350(2) 0.8262(2) 0.59506(12) 0.0608(14) Uani 1 1 d . . . . .
N7 N 0.4387(2) 0.7308(2) 0.14317(11) 0.0598(14) Uani 1 1 d . . . . .
N8 N 0.5056(2) 0.6756(2) 0.61009(12) 0.0671(16) Uani 1 1 d . . . . .
C1 C 0.0409(2) 1.0513(2) 0.20369(11) 0.0369(13) Uani 1 1 d . . . . .
H1 H 0.005345 1.034249 0.210879 0.044 Uiso 1 1 calc R U . . .
C2 C 0.0517(2) 1.1246(2) 0.26344(11) 0.0382(13) Uani 1 1 d . . . . .
C3 C 0.0709(2) 0.9492(2) 0.31126(11) 0.0385(13) Uani 1 1 d . . . . .
C4 C 0.1263(2) 1.0459(2) 0.17361(11) 0.0384(13) Uani 1 1 d . . . . .
C5 C 0.0730(2) 1.0196(2) 0.18378(11) 0.0396(13) Uani 1 1 d . . . . .
C6 C 0.0527(2) 0.9589(2) 0.17365(11) 0.0425(13) Uani 1 1 d . . . . .
H6 H 0.066704 0.955114 0.154434 0.051 Uiso 1 1 calc R U . . .
C7 C 0.0885(2) 0.8628(2) 0.28143(11) 0.0378(12) Uani 1 1 d . . . . .
C8 C 0.0939(2) 0.8451(2) 0.23078(11) 0.0395(13) Uani 1 1 d . . . . .
C9 C 0.0557(2) 1.0584(2) 0.30365(11) 0.0380(13) Uani 1 1 d . . . . .
C10 C 0.0685(2) 0.8211(2) 0.25794(11) 0.0439(14) Uani 1 1 d . . . . .
H10 H 0.087758 0.781703 0.261278 0.053 Uiso 1 1 calc R U . . .
C11 C 0.0596(2) 1.1078(2) 0.21350(11) 0.0372(12) Uani 1 1 d . . . . .
C12 C 0.6815(2) 1.2134(2) 0.45571(11) 0.0429(13) Uani 1 1 d . . . . .
H12 H 0.692991 1.250353 0.463313 0.051 Uiso 1 1 calc R U . . .
C13 C 0.7013(3) 1.1322(2) 0.42495(11) 0.0419(13) Uani 1 1 d . . . . .
C14 C 0.0518(2) 0.9111(2) 0.29026(11) 0.0397(13) Uani 1 1 d . . . . .
H14 H 0.013990 0.917640 0.281834 0.048 Uiso 1 1 calc R U . . .
C15 C 0.6265(2) 1.1877(3) 0.46411(11) 0.0439(14) Uani 1 1 d . . . . .
C16 C 0.0301(2) 1.0760(2) 0.27865(11) 0.0383(13) Uani 1 1 d . . . . .
H16 H -0.003094 1.054152 0.271741 0.046 Uiso 1 1 calc R U . . .
C17 C 0.0243(2) 1.1417(2) 0.23546(12) 0.0432(14) Uani 1 1 d . . . . .
H17 H 0.032804 1.184808 0.232669 0.052 Uiso 1 1 calc R U . . .
C18 C 0.2873(2) 0.3382(3) 0.56498(11) 0.0438(14) Uani 1 1 d . . . . .
C19 C 0.1070(2) 1.0913(3) 0.31283(11) 0.0432(14) Uani 1 1 d . . . . .
C20 C 0.1024(2) 1.1560(2) 0.27391(12) 0.0424(13) Uani 1 1 d . . . . .
C21 C 0.6466(3) 1.1044(2) 0.43223(11) 0.0420(13) Uani 1 1 d . . . . .
C22 C 0.6496(2) 1.2138(2) 0.53005(11) 0.0434(13) Uani 1 1 d . . . . .
H22 H 0.667770 1.249828 0.524473 0.052 Uiso 1 1 calc R U . . .
C23 C 0.0862(2) 0.9105(2) 0.19040(11) 0.0371(12) Uani 1 1 d . . . . .
C24 C 0.6688(2) 1.1878(3) 0.55463(12) 0.0452(14) Uani 1 1 d . . . . .
C25 C 0.7197(2) 1.1866(2) 0.43660(11) 0.0411(13) Uani 1 1 d . . . . .
C26 C 0.0620(2) 0.8858(2) 0.21442(11) 0.0386(13) Uani 1 1 d . . . . .
H26 H 0.022682 0.897156 0.219761 0.046 Uiso 1 1 calc R U . . .
C27 C 0.1443(2) 0.8553(2) 0.29404(11) 0.0408(13) Uani 1 1 d . . . . .
C28 C 0.0336(2) 1.0041(2) 0.32040(12) 0.0416(13) Uani 1 1 d . . . . .
H28 H 0.043737 1.011946 0.339882 0.050 Uiso 1 1 calc R U . . .
C29 C 0.1264(2) 0.9383(2) 0.32378(11) 0.0420(13) Uani 1 1 d . . . . .
C30 C 0.3901(2) 0.3421(3) 0.48298(11) 0.0458(14) Uani 1 1 d . . . . .
C31 C 0.1135(2) 1.1319(2) 0.20304(12) 0.0429(14) Uani 1 1 d . . . . .
C32 C 0.3223(2) 0.3129(3) 0.54388(12) 0.0468(14) Uani 1 1 d . . . . .
H32 H 0.310377 0.276091 0.536212 0.056 Uiso 1 1 calc R U . . .
C33 C 0.1651(2) 0.8915(3) 0.31527(11) 0.0437(14) Uani 1 1 d . . . . .
C34 C 0.1298(2) 1.1410(2) 0.29826(12) 0.0416(13) Uani 1 1 d . . . . .
C35 C 0.3457(2) 0.3136(3) 0.46706(12) 0.0433(13) Uani 1 1 d . . . . .
H35 H 0.329288 0.277239 0.473275 0.052 Uiso 1 1 calc R U . . .
C36 C 0.3246(2) 0.3377(3) 0.44196(12) 0.0455(14) Uani 1 1 d . . . . .
C37 C 0.3745(2) 0.3412(3) 0.53405(12) 0.0465(14) Uani 1 1 d . . . . .
C38 C 0.6115(3) 1.1309(3) 0.45226(12) 0.0476(15) Uani 1 1 d . . . . .
C39 C 0.1472(2) 1.1011(2) 0.18294(12) 0.0425(13) Uani 1 1 d . . . . .
C40 C 0.7200(2) 1.2147(3) 0.57196(11) 0.0456(14) Uani 1 1 d . . . . .
H40 H 0.712571 1.201611 0.591070 0.055 Uiso 1 1 calc R U . . .
C41 C 0.6048(2) 1.1890(3) 0.51345(12) 0.0484(15) Uani 1 1 d . . . . .
C42 C 0.2729(2) 0.3088(3) 0.42561(12) 0.0505(15) Uani 1 1 d . . . . .
H42 H 0.278848 0.319773 0.406117 0.061 Uiso 1 1 calc R U . . .
C43 C 0.3103(3) 1.1735(3) 0.31804(12) 0.0479(15) Uani 1 1 d . . . . .
C44 C 0.1787(2) 0.8503(3) 0.19814(11) 0.0448(14) Uani 1 1 d . . . . .
C45 C 0.4240(3) 1.2010(3) 0.17704(14) 0.0543(16) Uani 1 1 d . . . . .
H45 H 0.457831 1.213885 0.187269 0.065 Uiso 1 1 calc R U . . .
C46 C 0.3512(3) 0.3914(3) 0.43338(12) 0.0528(16) Uani 1 1 d . . . . .
C47 C 0.4161(3) 1.1848(3) 0.32728(13) 0.0567(16) Uani 1 1 d . . . . .
H47 H 0.456439 1.175947 0.322513 0.068 Uiso 1 1 calc R U . . .
C48 C 0.3272(2) 1.1525(3) 0.17604(12) 0.0467(14) Uani 1 1 d . . . . .
C49 C 0.6100(3) 0.9234(3) 0.42047(12) 0.0498(15) Uani 1 1 d . . . . .
C50 C 0.1528(3) 0.8289(2) 0.22188(12) 0.0473(14) Uani 1 1 d . . . . .
C51 C 0.3474(2) 0.8651(3) 0.32577(12) 0.0485(15) Uani 1 1 d . . . . .
C52 C 0.2234(2) 0.8791(3) 0.33015(12) 0.0521(16) Uani 1 1 d . . . . .
H52A H 0.227831 0.835829 0.333001 0.063 Uiso 1 1 calc R U . . .
H52B H 0.222655 0.898503 0.348179 0.063 Uiso 1 1 calc R U . . .
C53 C 0.6418(3) 1.1336(3) 0.56239(12) 0.0498(15) Uani 1 1 d . . . . .
C54 C 0.5728(3) 0.9305(3) 0.39731(12) 0.0535(16) Uani 1 1 d . . . . .
H54 H 0.567011 0.968744 0.389701 0.064 Uiso 1 1 calc R U . . .
C55 C 0.5954(2) 1.1077(3) 0.54703(12) 0.0480(14) Uani 1 1 d . . . . .
C56 C 0.5450(3) 0.8819(3) 0.38579(13) 0.0558(16) Uani 1 1 d . . . . .
H56 H 0.519636 0.888675 0.370574 0.067 Uiso 1 1 calc R U . . .
C57 C 0.1450(3) 0.8918(2) 0.18274(11) 0.0445(14) Uani 1 1 d . . . . .
C58 C 0.3784(3) 1.1705(3) 0.19099(13) 0.0510(15) Uani 1 1 d . . . . .
H58 H 0.381860 1.162305 0.209837 0.061 Uiso 1 1 calc R U . . .
C59 C 0.6252(3) 1.0472(2) 0.41809(12) 0.0508(15) Uani 1 1 d . . . . .
H59A H 0.642565 1.045103 0.399636 0.061 Uiso 1 1 calc R U . . .
H59B H 0.580850 1.047922 0.416289 0.061 Uiso 1 1 calc R U . . .
C60 C 0.4124(2) 0.3156(3) 0.51053(13) 0.0574(17) Uani 1 1 d . . . . .
H60 H 0.454569 0.329923 0.513300 0.069 Uiso 1 1 calc R U . . .
C61 C 0.5788(3) 1.1349(3) 0.52254(13) 0.0569(17) Uani 1 1 d . . . . .
C62 C 0.5864(3) 1.2157(3) 0.48595(12) 0.0528(16) Uani 1 1 d . . . . .
H62 H 0.544439 1.202166 0.482190 0.063 Uiso 1 1 calc R U . . .
C63 C 0.0004(3) 0.8107(3) 0.25665(13) 0.0595(17) Uani 1 1 d . . . . .
H63A H -0.012616 0.790166 0.273142 0.089 Uiso 1 1 calc R U . . .
H63B H -0.009244 0.786450 0.240727 0.089 Uiso 1 1 calc R U . . .
H63C H -0.020295 0.848947 0.255264 0.089 Uiso 1 1 calc R U . . .
C64 C 0.3198(2) 0.7726(3) 0.15351(12) 0.0500(15) Uani 1 1 d . . . . .
C65 C 0.2038(2) 1.1291(3) 0.17092(13) 0.0524(15) Uani 1 1 d . . . . .
H65A H 0.198221 1.172512 0.169211 0.063 Uiso 1 1 calc R U . . .
H65B H 0.211248 1.112710 0.152585 0.063 Uiso 1 1 calc R U . . .
C66 C 0.4456(3) 0.8202(3) 0.32326(14) 0.0660(19) Uani 1 1 d . . . . .
H66 H 0.481100 0.813649 0.313044 0.079 Uiso 1 1 calc R U . . .
C67 C 0.1996(3) 0.9710(3) 0.16128(13) 0.0582(17) Uani 1 1 d . . . . .
H67A H 0.211817 0.977170 0.180424 0.070 Uiso 1 1 calc R U . . .
H67B H 0.236261 0.972103 0.149923 0.070 Uiso 1 1 calc R U . . .
C68 C -0.0448(2) 1.1340(3) 0.23360(13) 0.0554(16) Uani 1 1 d . . . . .
H68A H -0.055485 1.092956 0.237973 0.083 Uiso 1 1 calc R U . . .
H68B H -0.058383 1.143361 0.215134 0.083 Uiso 1 1 calc R U . . .
H68C H -0.064299 1.160854 0.246509 0.083 Uiso 1 1 calc R U . . .
C69 C 0.3052(3) 0.3934(3) 0.57599(12) 0.0568(17) Uani 1 1 d . . . . .
C70 C 0.3914(3) 0.7140(3) 0.12786(13) 0.0586(17) Uani 1 1 d . . . . .
H70 H 0.398541 0.687527 0.113248 0.070 Uiso 1 1 calc R U . . .
C71 C 0.7124(3) 1.0706(3) 0.58653(14) 0.0631(18) Uani 1 1 d . . . . .
H71A H 0.719387 1.056365 0.567787 0.076 Uiso 1 1 calc R U . . .
H71B H 0.707046 1.035551 0.598370 0.076 Uiso 1 1 calc R U . . .
C72 C 0.3680(3) 0.7892(3) 0.17026(13) 0.0562(16) Uani 1 1 d . . . . .
H72 H 0.361858 0.814613 0.185371 0.067 Uiso 1 1 calc R U . . .
C73 C 0.5773(3) 0.9256(3) 0.56494(13) 0.0557(16) Uani 1 1 d . . . . .
C74 C 0.5641(3) 0.8207(3) 0.57103(14) 0.0586(17) Uani 1 1 d . . . . .
H74 H 0.569730 0.781794 0.564160 0.070 Uiso 1 1 calc R U . . .
C75 C 0.2438(3) 0.8350(3) 0.19023(12) 0.0540(16) Uani 1 1 d . . . . .
H75A H 0.262807 0.811091 0.204779 0.065 Uiso 1 1 calc R U . . .
H75B H 0.267382 0.871883 0.187982 0.065 Uiso 1 1 calc R U . . .
C76 C 0.4131(3) 0.3969(3) 0.47333(13) 0.0568(16) Uani 1 1 d . . . . .
C77 C 0.2169(3) 0.8183(3) 0.26172(12) 0.0559(17) Uani 1 1 d . . . . .
H77A H 0.258007 0.802115 0.263943 0.067 Uiso 1 1 calc R U . . .
H77B H 0.220232 0.861463 0.258390 0.067 Uiso 1 1 calc R U . . .
C78 C 0.5267(3) 0.8833(3) 0.60374(14) 0.0663(18) Uani 1 1 d . . . . .
H78 H 0.505850 0.889009 0.620327 0.080 Uiso 1 1 calc R U . . .
C79 C 0.1641(3) 1.1935(3) 0.23659(13) 0.0572(17) Uani 1 1 d . . . . .
H79A H 0.194362 1.225502 0.235268 0.069 Uiso 1 1 calc R U . . .
H79B H 0.185821 1.155871 0.239986 0.069 Uiso 1 1 calc R U . . .
C80 C 0.2999(3) 1.2099(3) 0.34091(13) 0.0548(16) Uani 1 1 d . . . . .
H80 H 0.260262 1.219740 0.346317 0.066 Uiso 1 1 calc R U . . .
C81 C -0.0363(3) 0.9935(3) 0.31867(14) 0.0609(17) Uani 1 1 d . . . . .
H81A H -0.047322 0.982438 0.300059 0.091 Uiso 1 1 calc R U . . .
H81B H -0.057456 1.029913 0.323759 0.091 Uiso 1 1 calc R U . . .
H81C H -0.047611 0.961478 0.331108 0.091 Uiso 1 1 calc R U . . .
C82 C 0.3503(3) 1.2313(3) 0.35558(13) 0.0596(17) Uani 1 1 d . . . . .
H82 H 0.342917 1.255598 0.370972 0.072 Uiso 1 1 calc R U . . .
C83 C -0.0165(2) 0.9504(3) 0.17334(13) 0.0585(17) Uani 1 1 d . . . . .
H83A H -0.031520 0.949999 0.192030 0.088 Uiso 1 1 calc R U . . .
H83B H -0.026450 0.912774 0.164464 0.088 Uiso 1 1 calc R U . . .
H83C H -0.035243 0.983151 0.163340 0.088 Uiso 1 1 calc R U . . .
C84 C 0.4639(3) 0.6972(3) 0.42403(14) 0.0667(19) Uani 1 1 d . . . . .
H84 H 0.478330 0.731840 0.432835 0.080 Uiso 1 1 calc R U . . .
C85 C 0.3957(3) 0.4203(3) 0.44847(13) 0.0577(16) Uani 1 1 d . . . . .
C86 C 0.1750(3) 1.0283(3) 0.33908(13) 0.0574(17) Uani 1 1 d . . . . .
H86A H 0.194149 1.023801 0.321065 0.069 Uiso 1 1 calc R U . . .
H86B H 0.207115 1.036832 0.352489 0.069 Uiso 1 1 calc R U . . .
C87 C 0.1827(2) 1.1755(3) 0.31010(14) 0.0564(17) Uani 1 1 d . . . . .
H87A H 0.181997 1.173488 0.330188 0.068 Uiso 1 1 calc R U . . .
H87B H 0.180224 1.217703 0.304623 0.068 Uiso 1 1 calc R U . . .
C88 C 0.3708(3) 1.1608(3) 0.31106(13) 0.0580(17) Uani 1 1 d . . . . .
H88 H 0.380066 1.136696 0.295841 0.070 Uiso 1 1 calc R U . . .
C89 C 0.5537(3) 1.0717(3) 0.48424(13) 0.0648(18) Uani 1 1 d . . . . .
H89A H 0.594542 1.056777 0.488411 0.078 Uiso 1 1 calc R U . . .
H89B H 0.526952 1.036999 0.481967 0.078 Uiso 1 1 calc R U . . .
C90 C 0.3905(3) 0.3967(3) 0.54561(13) 0.0611(18) Uani 1 1 d . . . . .
C91 C 0.3325(3) 0.7331(3) 0.13210(13) 0.0576(17) Uani 1 1 d . . . . .
H91 H 0.301078 0.719478 0.120604 0.069 Uiso 1 1 calc R U . . .
C92 C 0.4182(3) 0.6022(3) 0.42997(13) 0.0624(18) Uani 1 1 d . . . . .
C93 C 0.2717(3) 0.2403(3) 0.42710(14) 0.0647(18) Uani 1 1 d . . . . .
H93A H 0.263480 0.227878 0.445795 0.097 Uiso 1 1 calc R U . . .
H93B H 0.310696 0.224525 0.421397 0.097 Uiso 1 1 calc R U . . .
H93C H 0.240137 0.225099 0.415049 0.097 Uiso 1 1 calc R U . . .
C94 C 0.4255(3) 0.7677(3) 0.16429(14) 0.0654(19) Uani 1 1 d . . . . .
H94 H 0.457596 0.779648 0.175770 0.079 Uiso 1 1 calc R U . . .
C95 C 0.5866(3) 0.8681(3) 0.55546(14) 0.0606(17) Uani 1 1 d . . . . .
H95 H 0.607487 0.861097 0.538998 0.073 Uiso 1 1 calc R U . . .
C96 C 0.5466(3) 0.9335(3) 0.59006(13) 0.0628(17) Uani 1 1 d . . . . .
H96 H 0.539934 0.971931 0.597258 0.075 Uiso 1 1 calc R U . . .
C97 C 0.5651(3) 1.0512(3) 0.55788(14) 0.0643(18) Uani 1 1 d . . . . .
H97A H 0.522469 1.050241 0.552081 0.077 Uiso 1 1 calc R U . . .
H97B H 0.566420 1.051026 0.577983 0.077 Uiso 1 1 calc R U . . .
C98 C 0.3742(3) 1.1952(4) 0.13632(15) 0.087(3) Uani 1 1 d . . . . .
H98 H 0.372321 1.203285 0.117414 0.104 Uiso 1 1 calc R U . . .
C99 C 0.2199(4) 0.4518(3) 0.59107(15) 0.077(2) Uani 1 1 d . . . . .
H99A H 0.224452 0.468424 0.572588 0.092 Uiso 1 1 calc R U . . .
H99B H 0.215429 0.485343 0.603873 0.092 Uiso 1 1 calc R U . . .
C100 C 0.3990(3) 0.8522(3) 0.31125(14) 0.069(2) Uani 1 1 d . . . . .
H100 H 0.402613 0.865302 0.293000 0.083 Uiso 1 1 calc R U . . .
C101 C 0.3448(3) 0.8442(4) 0.35236(13) 0.076(2) Uani 1 1 d . . . . .
H101 H 0.310930 0.852958 0.363326 0.091 Uiso 1 1 calc R U . . .
C102 C 0.3568(3) 0.4246(3) 0.56626(14) 0.068(2) Uani 1 1 d . . . . .
C103 C 0.3926(3) 0.8099(4) 0.36307(14) 0.075(2) Uani 1 1 d . . . . .
H103 H 0.389144 0.794829 0.381002 0.090 Uiso 1 1 calc R U . . .
C104 C 0.5856(3) 1.2840(3) 0.48494(14) 0.070(2) Uani 1 1 d . . . . .
H10A H 0.625835 1.299287 0.489144 0.104 Uiso 1 1 calc R U . . .
H10B H 0.556907 1.299150 0.498303 0.104 Uiso 1 1 calc R U . . .
H10C H 0.573656 1.297112 0.466733 0.104 Uiso 1 1 calc R U . . .
C105 C 0.4385(3) 0.6532(3) 0.44050(14) 0.0677(19) Uani 1 1 d . . . . .
H105 H 0.435713 0.659704 0.459503 0.081 Uiso 1 1 calc R U . . .
C106 C 0.7203(3) 1.2840(3) 0.57245(14) 0.0676(19) Uani 1 1 d . . . . .
H10D H 0.729474 1.299074 0.554268 0.101 Uiso 1 1 calc R U . . .
H10E H 0.750858 1.297913 0.585323 0.101 Uiso 1 1 calc R U . . .
H10F H 0.680713 1.298481 0.578085 0.101 Uiso 1 1 calc R U . . .
C107 C 0.4149(3) 0.2464(3) 0.51007(14) 0.070(2) Uani 1 1 d . . . . .
H10G H 0.373923 0.230480 0.510654 0.106 Uiso 1 1 calc R U . . .
H10H H 0.437544 0.232169 0.525865 0.106 Uiso 1 1 calc R U . . .
H10I H 0.434668 0.233108 0.493390 0.106 Uiso 1 1 calc R U . . .
C108 C 0.6173(3) 0.8642(3) 0.43002(15) 0.077(2) Uani 1 1 d . . . . .
H108 H 0.641763 0.856083 0.445391 0.093 Uiso 1 1 calc R U . . .
C109 C 0.5881(3) 0.8190(3) 0.41651(15) 0.076(2) Uani 1 1 d . . . . .
H109 H 0.594367 0.779984 0.423142 0.091 Uiso 1 1 calc R U . . .
C110 C 0.3258(3) 1.1651(3) 0.14862(14) 0.080(2) Uani 1 1 d . . . . .
H110 H 0.292148 1.153503 0.137984 0.096 Uiso 1 1 calc R U . . .
C111 C 0.4352(4) 0.4591(3) 0.51177(15) 0.081(2) Uani 1 1 d . . . . .
H11A H 0.456750 0.497411 0.513178 0.097 Uiso 1 1 calc R U . . .
H11B H 0.392044 0.467832 0.508900 0.097 Uiso 1 1 calc R U . . .
C112 C 0.4598(3) 0.6657(3) 0.59295(16) 0.084(2) Uani 1 1 d . . . . .
H112 H 0.445161 0.697790 0.582358 0.101 Uiso 1 1 calc R U . . .
C113 C 0.4233(3) 0.4787(3) 0.43735(15) 0.077(2) Uani 1 1 d . . . . .
H11C H 0.420107 0.478889 0.417290 0.092 Uiso 1 1 calc R U . . .
H11D H 0.466435 0.480221 0.442217 0.092 Uiso 1 1 calc R U . . .
C114 C 0.5284(4) 0.6271(3) 0.62311(16) 0.081(2) Uani 1 1 d . . . . .
H114 H 0.562964 0.632433 0.634161 0.097 Uiso 1 1 calc R U . . .
C115 C 0.4560(3) 0.5610(3) 0.60496(14) 0.069(2) Uani 1 1 d . . . . .
C116 C 0.4317(3) 0.6087(4) 0.58991(16) 0.086(2) Uani 1 1 d . . . . .
H116 H 0.398174 0.603290 0.578224 0.103 Uiso 1 1 calc R U . . .
C117 C 0.3705(3) 0.4966(4) 0.57459(15) 0.111(4) Uani 1 1 d . . . . .
H11E H 0.334219 0.516517 0.581778 0.133 Uiso 1 1 calc R U . . .
H11F H 0.386462 0.519407 0.559024 0.133 Uiso 1 1 calc R U . . .
C118 C 0.4395(5) 0.6486(4) 0.38647(17) 0.111(3) Uani 1 1 d . . . . .
H118 H 0.435256 0.647555 0.367285 0.133 Uiso 1 1 calc R U . . .
C119 C 0.4140(5) 0.6014(4) 0.40198(18) 0.132(4) Uani 1 1 d . . . . .
H119 H 0.394316 0.569505 0.393068 0.158 Uiso 1 1 calc R U . . .
C120 C 0.5045(4) 0.5710(4) 0.62129(16) 0.095(3) Uani 1 1 d . . . . .
H120 H 0.521659 0.539417 0.631375 0.113 Uiso 1 1 calc R U . . .

loop_
_atom_site_aniso_label
_atom_site_aniso_U_11
_atom_site_aniso_U_22
_atom_site_aniso_U_33
_atom_site_aniso_U_23
_atom_site_aniso_U_13
_atom_site_aniso_U_12
Cu1 0.0496(5) 0.0651(5) 0.0664(6) 0.0040(4) -0.0073(4) -0.0122(4)
Cu2 0.0410(4) 0.0455(4) 0.0720(6) -0.0006(4) 0.0028(3) 0.0060(3)
S1 0.0441(9) 0.0651(11) 0.0758(12) -0.0252(9) -0.0047(8) -0.0017(8)
S2 0.0472(9) 0.0776(12) 0.0605(11) 0.0199(9) -0.0042(8) 0.0062(8)
S3 0.0451(9) 0.0857(13) 0.0663(12) 0.0194(9) 0.0029(8) -0.0159(8)
S4 0.0639(11) 0.0713(12) 0.0720(13) 0.0031(9) 0.0229(9) -0.0115(9)
S5 0.0893(13) 0.0544(10) 0.0745(13) 0.0016(9) -0.0360(10) -0.0103(9)
S6 0.0523(10) 0.1052(16) 0.0737(13) -0.0398(11) -0.0085(9) 0.0239(10)
S7 0.1242(18) 0.0738(13) 0.0678(14) 0.0024(10) 0.0367(12) -0.0254(12)
S8 0.175(3) 0.0971(18) 0.0950(18) 0.0202(14) -0.0580(17) -0.0589(17)
O1 0.055(2) 0.054(3) 0.047(3) -0.0128(19) -0.0103(19) 0.006(2)
O2 0.060(3) 0.056(3) 0.043(2) -0.002(2) -0.0111(19) 0.005(2)
O3 0.051(2) 0.059(3) 0.041(2) 0.0073(19) 0.0105(18) 0.005(2)
O4 0.057(3) 0.038(2) 0.065(3) -0.001(2) 0.000(2) -0.0063(19)
O5 0.059(3) 0.059(3) 0.040(2) -0.0081(19) 0.0032(19) 0.002(2)
O6 0.061(3) 0.050(2) 0.045(3) 0.0119(19) 0.002(2) 0.020(2)
O7 0.056(3) 0.055(3) 0.046(3) -0.002(2) 0.0082(19) 0.004(2)
O8 0.062(3) 0.041(2) 0.063(3) 0.010(2) -0.005(2) -0.0168(19)
O9 0.067(3) 0.046(2) 0.047(3) -0.0006(19) 0.000(2) 0.029(2)
O10 0.055(3) 0.075(3) 0.047(3) 0.012(2) 0.012(2) 0.002(2)
O11 0.037(2) 0.084(3) 0.050(3) -0.003(2) -0.0070(18) -0.014(2)
O12 0.033(2) 0.102(4) 0.060(3) -0.008(3) 0.004(2) -0.019(2)
O13 0.074(3) 0.081(3) 0.043(3) 0.019(2) 0.014(2) 0.016(2)
O14 0.066(3) 0.097(4) 0.044(3) -0.014(2) 0.001(2) -0.019(3)
O15 0.059(3) 0.109(4) 0.061(3) -0.009(3) 0.008(2) -0.044(3)
O16 0.053(3) 0.122(4) 0.062(3) -0.017(3) 0.003(2) -0.049(3)
N1 0.037(3) 0.055(3) 0.048(3) 0.000(2) 0.005(2) -0.001(2)
N2 0.055(3) 0.046(3) 0.054(3) 0.004(2) 0.003(2) 0.000(2)
N3 0.074(4) 0.041(3) 0.061(4) -0.015(3) 0.016(3) -0.006(3)
N4 0.037(3) 0.055(3) 0.059(4) -0.005(3) 0.006(2) -0.006(2)
N5 0.040(3) 0.057(3) 0.053(3) -0.003(3) -0.008(2) -0.006(2)
N6 0.059(3) 0.063(4) 0.061(4) 0.005(3) -0.002(3) 0.001(3)
N7 0.048(3) 0.070(4) 0.061(4) -0.023(3) 0.000(3) 0.000(3)
N8 0.067(4) 0.054(3) 0.080(4) -0.003(3) -0.021(3) -0.002(3)
C1 0.025(3) 0.044(3) 0.041(3) 0.015(3) -0.006(2) -0.002(2)
C2 0.040(3) 0.028(3) 0.047(3) -0.005(2) 0.002(2) 0.005(2)
C3 0.038(3) 0.038(3) 0.040(3) 0.002(2) 0.003(2) 0.005(2)
C4 0.038(3) 0.041(3) 0.036(3) 0.006(2) 0.000(2) 0.001(3)
C5 0.040(3) 0.041(3) 0.038(3) 0.008(2) -0.004(2) -0.002(2)
C6 0.042(3) 0.044(3) 0.041(3) 0.004(3) -0.006(2) -0.009(3)
C7 0.045(3) 0.030(3) 0.038(3) 0.007(2) 0.004(2) 0.005(2)
C8 0.042(3) 0.034(3) 0.043(3) -0.008(2) 0.004(3) -0.004(2)
C9 0.033(3) 0.035(3) 0.046(3) -0.009(2) 0.003(2) 0.010(2)
C10 0.052(4) 0.036(3) 0.044(4) 0.002(3) 0.001(3) 0.004(3)
C11 0.030(3) 0.038(3) 0.044(3) 0.009(3) -0.005(2) 0.000(2)
C12 0.047(4) 0.042(3) 0.040(3) 0.005(3) -0.004(3) 0.002(3)
C13 0.049(4) 0.048(3) 0.028(3) -0.001(3) -0.001(3) 0.004(3)
C14 0.031(3) 0.046(3) 0.042(3) 0.009(3) -0.004(2) 0.006(2)
C15 0.045(3) 0.051(4) 0.036(3) 0.005(3) -0.005(3) 0.011(3)
C16 0.025(3) 0.041(3) 0.049(4) -0.006(3) 0.004(2) 0.006(2)
C17 0.044(3) 0.031(3) 0.055(4) 0.006(3) -0.004(3) 0.001(2)
C18 0.034(3) 0.067(4) 0.031(3) 0.014(3) -0.006(2) -0.005(3)
C19 0.041(3) 0.048(3) 0.040(3) -0.017(3) 0.000(3) 0.006(3)
C20 0.037(3) 0.033(3) 0.057(4) -0.004(3) 0.003(3) -0.005(2)
C21 0.047(3) 0.046(3) 0.033(3) -0.001(3) -0.006(3) 0.008(3)
C22 0.044(3) 0.037(3) 0.049(4) -0.003(3) 0.013(3) 0.009(3)
C23 0.042(3) 0.035(3) 0.035(3) -0.001(2) -0.001(2) 0.000(2)
C24 0.046(3) 0.048(4) 0.041(4) -0.009(3) 0.007(3) 0.008(3)
C25 0.042(3) 0.041(3) 0.040(3) 0.003(3) -0.002(3) 0.000(3)
C26 0.035(3) 0.035(3) 0.045(3) 0.001(3) -0.007(2) 0.005(2)
C27 0.039(3) 0.041(3) 0.042(3) 0.008(3) 0.006(3) 0.016(3)
C28 0.038(3) 0.042(3) 0.044(3) -0.001(3) 0.002(2) 0.002(2)
C29 0.039(3) 0.051(3) 0.036(3) 0.007(3) 0.002(2) 0.002(3)
C30 0.032(3) 0.062(4) 0.043(4) 0.003(3) 0.008(2) 0.002(3)
C31 0.041(3) 0.040(3) 0.047(4) 0.006(3) -0.009(3) -0.004(3)
C32 0.035(3) 0.058(4) 0.047(4) 0.010(3) -0.010(3) -0.005(3)
C33 0.036(3) 0.055(4) 0.040(3) 0.006(3) -0.001(2) 0.008(3)
C34 0.029(3) 0.036(3) 0.060(4) -0.012(3) -0.005(3) -0.003(2)
C35 0.030(3) 0.048(3) 0.053(4) -0.003(3) 0.005(3) 0.006(2)
C36 0.040(3) 0.056(4) 0.041(3) 0.002(3) 0.010(3) 0.011(3)
C37 0.030(3) 0.066(4) 0.043(4) 0.001(3) -0.006(3) -0.004(3)
C38 0.041(3) 0.061(4) 0.041(4) 0.008(3) -0.006(3) -0.006(3)
C39 0.034(3) 0.047(3) 0.046(4) 0.015(3) 0.001(3) -0.004(3)
C40 0.050(4) 0.052(4) 0.035(3) -0.006(3) 0.004(3) 0.007(3)
C41 0.036(3) 0.057(4) 0.053(4) 0.003(3) 0.008(3) 0.011(3)
C42 0.044(3) 0.063(4) 0.045(4) -0.003(3) -0.003(3) 0.003(3)
C43 0.041(3) 0.047(4) 0.056(4) 0.000(3) -0.006(3) -0.010(3)
C44 0.046(3) 0.049(3) 0.039(3) -0.009(3) 0.001(3) 0.019(3)
C45 0.041(4) 0.053(4) 0.069(5) 0.013(3) -0.002(3) -0.004(3)
C46 0.051(4) 0.060(4) 0.048(4) 0.017(3) 0.014(3) 0.017(3)
C47 0.042(4) 0.065(4) 0.063(4) -0.002(3) 0.003(3) 0.001(3)
C48 0.040(3) 0.052(4) 0.048(4) -0.006(3) 0.006(3) -0.008(3)
C49 0.055(4) 0.045(4) 0.049(4) 0.003(3) -0.004(3) -0.007(3)
C50 0.058(4) 0.041(3) 0.042(4) 0.001(3) -0.004(3) 0.009(3)
C51 0.034(3) 0.066(4) 0.045(4) 0.001(3) -0.002(3) -0.004(3)
C52 0.039(3) 0.072(4) 0.045(4) 0.015(3) -0.001(3) 0.008(3)
C53 0.050(4) 0.062(4) 0.037(3) 0.001(3) 0.015(3) 0.010(3)
C54 0.066(4) 0.040(3) 0.055(4) 0.003(3) -0.008(3) -0.005(3)
C55 0.036(3) 0.062(4) 0.046(4) -0.009(3) 0.017(3) -0.008(3)
C56 0.060(4) 0.053(4) 0.054(4) -0.001(3) -0.006(3) -0.010(3)
C57 0.051(4) 0.046(3) 0.036(3) 0.001(3) 0.003(3) -0.002(3)
C58 0.049(4) 0.049(4) 0.055(4) 0.001(3) -0.002(3) 0.000(3)
C59 0.057(4) 0.045(3) 0.051(4) -0.007(3) -0.011(3) -0.010(3)
C60 0.026(3) 0.092(5) 0.054(4) 0.008(3) -0.003(3) -0.012(3)
C61 0.034(3) 0.092(5) 0.045(4) -0.007(3) 0.012(3) 0.000(3)
C62 0.037(3) 0.074(4) 0.048(4) -0.005(3) 0.001(3) 0.016(3)
C63 0.071(4) 0.047(4) 0.060(4) -0.001(3) 0.005(3) -0.018(3)
C64 0.035(3) 0.062(4) 0.053(4) 0.000(3) 0.004(3) 0.005(3)
C65 0.043(3) 0.055(4) 0.059(4) 0.014(3) 0.006(3) -0.013(3)
C66 0.055(4) 0.077(5) 0.066(5) 0.015(4) 0.029(3) 0.013(3)
C67 0.043(4) 0.075(5) 0.056(4) 0.009(3) 0.010(3) 0.012(3)
C68 0.041(3) 0.064(4) 0.060(4) 0.010(3) -0.003(3) 0.013(3)
C69 0.057(4) 0.073(5) 0.041(4) -0.012(3) 0.002(3) -0.016(3)
C70 0.054(4) 0.058(4) 0.065(4) -0.026(3) 0.006(3) -0.002(3)
C71 0.065(4) 0.061(4) 0.064(5) 0.016(3) -0.001(3) -0.008(4)
C72 0.044(4) 0.072(4) 0.053(4) -0.020(3) 0.006(3) 0.002(3)
C73 0.039(3) 0.070(5) 0.058(4) 0.011(3) -0.006(3) -0.007(3)
C74 0.050(4) 0.060(4) 0.065(5) 0.002(3) 0.006(3) 0.005(3)
C75 0.051(4) 0.064(4) 0.047(4) 0.000(3) 0.003(3) 0.013(3)
C76 0.049(4) 0.075(5) 0.047(4) -0.006(3) 0.013(3) -0.017(3)
C77 0.048(4) 0.069(4) 0.051(4) 0.000(3) -0.001(3) 0.031(3)
C78 0.061(4) 0.082(5) 0.056(4) 0.005(4) 0.011(3) -0.003(4)
C79 0.050(4) 0.054(4) 0.068(5) -0.002(3) 0.000(3) -0.024(3)
C80 0.044(4) 0.060(4) 0.060(4) -0.012(3) -0.002(3) -0.003(3)
C81 0.053(4) 0.061(4) 0.069(5) 0.000(3) 0.014(3) 0.007(3)
C82 0.050(4) 0.076(5) 0.053(4) -0.014(3) -0.003(3) 0.000(3)
C83 0.045(4) 0.058(4) 0.072(5) 0.013(3) -0.021(3) -0.013(3)
C84 0.098(5) 0.059(4) 0.043(4) -0.001(3) -0.004(4) -0.021(4)
C85 0.060(4) 0.061(4) 0.053(4) 0.001(3) 0.014(3) -0.017(3)
C86 0.048(4) 0.065(4) 0.059(4) -0.004(3) -0.019(3) 0.007(3)
C87 0.040(3) 0.052(4) 0.077(5) -0.028(3) 0.001(3) 0.003(3)
C88 0.041(4) 0.069(4) 0.064(4) -0.021(3) 0.002(3) -0.002(3)
C89 0.059(4) 0.084(5) 0.051(4) 0.000(4) 0.005(3) -0.025(4)
C90 0.043(4) 0.089(5) 0.051(4) -0.003(4) -0.001(3) -0.018(3)
C91 0.045(4) 0.074(5) 0.053(4) -0.025(3) 0.002(3) 0.002(3)
C92 0.091(5) 0.060(4) 0.037(4) -0.009(3) 0.020(3) -0.025(4)
C93 0.059(4) 0.064(4) 0.070(5) -0.022(4) -0.005(3) 0.006(3)
C94 0.043(4) 0.088(5) 0.066(5) -0.027(4) -0.004(3) -0.004(3)
C95 0.062(4) 0.062(4) 0.058(4) -0.003(4) 0.006(3) 0.004(3)
C96 0.074(5) 0.063(4) 0.051(4) 0.005(3) 0.011(3) -0.014(4)
C97 0.055(4) 0.079(5) 0.060(4) -0.004(4) 0.017(3) -0.011(3)
C98 0.063(5) 0.144(7) 0.053(5) 0.007(4) -0.002(4) -0.064(5)
C99 0.096(6) 0.078(5) 0.057(5) -0.020(4) 0.009(4) -0.014(5)
C100 0.055(4) 0.098(6) 0.056(4) 0.026(4) 0.016(3) 0.014(4)
C101 0.049(4) 0.136(7) 0.043(4) 0.005(4) -0.006(3) 0.032(4)
C102 0.064(4) 0.086(5) 0.054(4) -0.019(4) -0.003(3) -0.042(4)
C103 0.045(4) 0.130(7) 0.051(4) 0.020(4) 0.001(3) 0.021(4)
C104 0.073(5) 0.074(5) 0.062(5) 0.000(4) -0.001(3) 0.036(4)
C105 0.095(5) 0.064(5) 0.044(4) -0.006(3) 0.008(4) 0.000(4)
C106 0.074(5) 0.058(4) 0.071(5) -0.020(4) -0.004(4) 0.009(3)
C107 0.052(4) 0.091(6) 0.069(5) 0.008(4) -0.009(3) 0.012(4)
C108 0.096(5) 0.052(4) 0.083(5) 0.016(4) -0.042(4) -0.002(4)
C109 0.097(5) 0.042(4) 0.088(6) 0.008(4) -0.044(5) -0.007(4)
C110 0.067(5) 0.126(7) 0.046(4) -0.006(4) 0.003(3) -0.061(4)
C111 0.101(6) 0.082(5) 0.059(5) -0.009(4) 0.003(4) -0.059(4)
C112 0.094(6) 0.063(5) 0.095(6) -0.008(4) -0.039(5) -0.011(4)
C113 0.092(5) 0.072(5) 0.067(5) -0.004(4) 0.027(4) -0.030(4)
C114 0.099(6) 0.067(5) 0.077(6) -0.004(4) -0.015(4) -0.008(4)
C115 0.096(5) 0.056(4) 0.056(4) -0.003(3) -0.023(4) -0.024(4)
C116 0.075(5) 0.100(6) 0.084(6) -0.013(5) -0.022(4) 0.002(5)
C117 0.061(5) 0.219(11) 0.054(5) -0.073(6) 0.003(4) -0.050(5)
C118 0.190(10) 0.089(6) 0.053(5) -0.009(5) 0.027(5) -0.042(6)
C119 0.248(12) 0.084(6) 0.064(6) -0.016(5) 0.031(7) -0.081(7)
C120 0.130(7) 0.068(5) 0.086(6) 0.023(4) -0.044(5) -0.042(5)

loop_
_atom_type_symbol
_atom_type_description
_atom_type_scat_dispersion_real
_atom_type_scat_dispersion_imag
_atom_type_scat_source
C C 0.0033 0.0016 'International Tables Vol C Tables 4.2.6.8 and 6.1.1.4'
H H 0.0000 0.0000 'International Tables Vol C Tables 4.2.6.8 and 6.1.1.4'
Cu Cu 0.3201 1.2651 'International Tables Vol C Tables 4.2.6.8 and 6.1.1.4'
N N 0.0061 0.0033 'International Tables Vol C Tables 4.2.6.8 and 6.1.1.4'
O O 0.0106 0.0060 'International Tables Vol C Tables 4.2.6.8 and 6.1.1.4'
S S 0.1246 0.1234 'International Tables Vol C Tables 4.2.6.8 and 6.1.1.4'

loop_
_geom_angle_atom_site_label_1
_geom_angle_atom_site_label_2
_geom_angle_atom_site_label_3
_geom_angle
_geom_angle_site_symmetry_1
_geom_angle_site_symmetry_3
_geom_angle_publ_flag
N8 Cu1 N5 125.0(2) . 5_676 ?
N8 Cu1 N6 118.2(2) . . ?
N5 Cu1 N6 100.2(2) 5_676 . ?
N8 Cu1 N7 94.0(2) . 8_565 ?
N5 Cu1 N7 109.7(2) 5_676 8_565 ?
N6 Cu1 N7 109.0(2) . 8_565 ?
N4 Cu2 N1 116.0(2) 4_545 . ?
N4 Cu2 N3 109.1(2) 4_545 . ?
N1 Cu2 N3 107.4(2) . . ?
N4 Cu2 N2 108.97(19) 4_545 . ?
N1 Cu2 N2 105.02(18) . . ?
N3 Cu2 N2 110.2(2) . . ?
C43 S1 C87 103.7(3) . . ?
C51 S2 C52 99.3(3) . . ?
C48 S3 C65 101.1(3) . . ?
C73 S4 C97 103.7(3) . . ?
C49 S5 C59 102.4(3) . . ?
C64 S6 C75 104.1(3) . . ?
C92 S7 C113 100.7(3) . . ?
C115 S8 C117 98.3(4) . . ?
C19 O1 C86 117.2(4) . . ?
C29 O2 C86 115.0(4) . . ?
C4 O3 C67 116.6(4) . . ?
C20 O4 C79 117.0(4) . . ?
C13 O5 C71 116.0(4) . 2_656 ?
C27 O6 C77 114.8(4) . . ?
C57 O7 C67 114.0(4) . . ?
C31 O8 C79 117.3(4) . . ?
C50 O9 C77 114.4(4) . . ?
C53 O10 C71 116.1(5) . . ?
C38 O11 C89 116.7(4) . . ?
C61 O12 C89 115.2(4) . . ?
C46 O13 C99 114.8(5) . 2_556 ?
C69 O14 C99 116.2(5) . . ?
C76 O15 C111 114.7(5) . . ?
C90 O16 C111 115.4(5) . . ?
C103 N1 C66 116.4(5) . . ?
C103 N1 Cu2 114.6(4) . . ?
C66 N1 Cu2 128.5(4) . . ?
C56 N2 C109 113.9(5) . . ?
C56 N2 Cu2 118.8(4) . . ?
C109 N2 Cu2 127.0(4) . . ?
C84 N3 C118 113.1(6) . . ?
C84 N3 Cu2 128.6(4) . . ?
C118 N3 Cu2 118.1(5) . . ?
C45 N4 C98 116.6(5) . . ?
C45 N4 Cu2 127.4(4) . 4 ?
C98 N4 Cu2 116.0(4) . 4 ?
C82 N5 C47 116.0(5) . . ?
C82 N5 Cu1 120.2(4) . 5_676 ?
C47 N5 Cu1 122.8(4) . 5_676 ?
C74 N6 C78 115.0(6) . . ?
C74 N6 Cu1 125.3(5) . . ?
C78 N6 Cu1 117.3(5) . . ?
C70 N7 C94 115.4(5) . . ?
C70 N7 Cu1 118.2(4) . 8_564 ?
C94 N7 Cu1 117.8(4) . 8_564 ?
C112 N8 C114 116.3(6) . . ?
C112 N8 Cu1 121.0(5) . . ?
C114 N8 Cu1 120.6(5) . . ?
C5 C1 C11 122.8(5) . . ?
C5 C1 H1 118.6 . . ?
C11 C1 H1 118.6 . . ?
C16 C2 C20 117.6(5) . . ?
C16 C2 C17 121.9(5) . . ?
C20 C2 C17 120.3(5) . . ?
C29 C3 C14 118.6(5) . . ?
C29 C3 C28 118.9(5) . . ?
C14 C3 C28 122.4(4) . . ?
O3 C4 C39 117.6(5) . . ?
O3 C4 C5 120.4(5) . . ?
C39 C4 C5 122.0(5) . . ?
C1 C5 C4 117.4(5) . . ?
C1 C5 C6 122.2(5) . . ?
C4 C5 C6 120.4(5) . . ?
C5 C6 C83 113.9(5) . . ?
C5 C6 C23 108.4(4) . . ?
C83 C6 C23 113.1(4) . . ?
C5 C6 H6 107.0 . . ?
C83 C6 H6 107.0 . . ?
C23 C6 H6 107.0 . . ?
C27 C7 C14 117.6(5) . . ?
C27 C7 C10 120.7(5) . . ?
C14 C7 C10 121.7(5) . . ?
C26 C8 C50 116.8(5) . . ?
C26 C8 C10 122.3(5) . . ?
C50 C8 C10 120.9(5) . . ?
C16 C9 C19 116.6(5) . . ?
C16 C9 C28 123.8(5) . . ?
C19 C9 C28 119.5(5) . . ?
C63 C10 C8 112.4(4) . . ?
C63 C10 C7 113.8(5) . . ?
C8 C10 C7 109.1(4) . . ?
C63 C10 H10 107.1 . . ?
C8 C10 H10 107.1 . . ?
C7 C10 H10 107.1 . . ?
C31 C11 C1 117.8(5) . . ?
C31 C11 C17 120.0(5) . . ?
C1 C11 C17 122.2(5) . . ?
C25 C12 C15 123.0(5) . . ?
C25 C12 H12 118.5 . . ?
C15 C12 H12 118.5 . . ?
C25 C13 C21 122.0(5) . . ?
C25 C13 O5 121.2(5) . . ?
C21 C13 O5 116.7(5) . . ?
C3 C14 C7 121.2(5) . . ?
C3 C14 H14 119.4 . . ?
C7 C14 H14 119.4 . . ?
C12 C15 C38 116.4(5) . . ?
C12 C15 C62 122.7(5) . . ?
C38 C15 C62 120.8(5) . . ?
C9 C16 C2 122.9(5) . . ?
C9 C16 H16 118.6 . . ?
C2 C16 H16 118.6 . . ?
C11 C17 C68 114.3(5) . . ?
C11 C17 C2 107.5(4) . . ?
C68 C17 C2 114.3(5) . . ?
C11 C17 H17 106.8 . . ?
C68 C17 H17 106.8 . . ?
C2 C17 H17 106.8 . . ?
C69 C18 C32 118.7(5) . . ?
C69 C18 C42 119.9(5) . 2_556 ?
C32 C18 C42 121.2(5) . 2_556 ?
O1 C19 C34 117.5(5) . . ?
O1 C19 C9 120.1(5) . . ?
C34 C19 C9 122.2(5) . . ?
C34 C20 O4 118.0(5) . . ?
C34 C20 C2 122.4(5) . . ?
O4 C20 C2 119.5(5) . . ?
C38 C21 C13 118.2(5) . . ?
C38 C21 C59 120.4(5) . . ?
C13 C21 C59 121.4(5) . . ?
C41 C22 C24 123.2(5) . . ?
C41 C22 H22 118.4 . . ?
C24 C22 H22 118.4 . . ?
C26 C23 C57 117.2(5) . . ?
C26 C23 C6 122.4(5) . . ?
C57 C23 C6 120.3(5) . . ?
C22 C24 C53 117.5(5) . . ?
C22 C24 C40 122.1(5) . . ?
C53 C24 C40 120.2(5) . . ?
C12 C25 C13 117.9(5) . . ?
C12 C25 C40 122.3(5) . 2_656 ?
C13 C25 C40 119.8(5) . 2_656 ?
C8 C26 C23 122.7(5) . . ?
C8 C26 H26 118.7 . . ?
C23 C26 H26 118.7 . . ?
C7 C27 C33 123.5(5) . . ?
C7 C27 O6 120.3(5) . . ?
C33 C27 O6 116.1(4) . . ?
C9 C28 C3 107.6(4) . . ?
C9 C28 C81 113.8(4) . . ?
C3 C28 C81 113.0(4) . . ?
C9 C28 H28 107.4 . . ?
C3 C28 H28 107.4 . . ?
C81 C28 H28 107.4 . . ?
C3 C29 C33 122.3(5) . . ?
C3 C29 O2 120.6(5) . . ?
C33 C29 O2 117.1(4) . . ?
C35 C30 C76 117.5(5) . . ?
C35 C30 C60 121.9(5) . . ?
C76 C30 C60 120.6(5) . . ?
C11 C31 O8 120.1(5) . . ?
C11 C31 C39 121.0(5) . . ?
O8 C31 C39 118.8(5) . . ?
C37 C32 C18 121.5(6) . . ?
C37 C32 H32 119.2 . . ?
C18 C32 H32 119.2 . . ?
C27 C33 C29 116.8(5) . . ?
C27 C33 C52 122.2(5) . . ?
C29 C33 C52 120.8(5) . . ?
C20 C34 C19 118.2(5) . . ?
C20 C34 C87 122.9(5) . . ?
C19 C34 C87 119.0(5) . . ?
C30 C35 C36 122.3(5) . . ?
C30 C35 H35 118.8 . . ?
C36 C35 H35 118.8 . . ?
C46 C36 C35 116.6(5) . . ?
C46 C36 C42 121.2(5) . . ?
C35 C36 C42 122.1(5) . . ?
C32 C37 C90 117.8(6) . . ?
C32 C37 C60 122.7(5) . . ?
C90 C37 C60 119.5(5) . . ?
C21 C38 O11 118.8(5) . . ?
C21 C38 C15 122.4(5) . . ?
O11 C38 C15 118.5(5) . . ?
C4 C39 C31 119.0(5) . . ?
C4 C39 C65 120.8(5) . . ?
C31 C39 C65 120.1(5) . . ?
C25 C40 C24 109.1(4) 2_656 . ?
C25 C40 C106 114.2(5) 2_656 . ?
C24 C40 C106 113.9(5) . . ?
C25 C40 H40 106.3 2_656 . ?
C24 C40 H40 106.3 . . ?
C106 C40 H40 106.3 . . ?
C22 C41 C61 116.6(5) . . ?
C22 C41 C62 122.9(6) . . ?
C61 C41 C62 120.4(5) . . ?
C36 C42 C93 114.2(5) . . ?
C36 C42 C18 107.7(5) . 2_556 ?
C93 C42 C18 113.1(5) . 2_556 ?
C36 C42 H42 107.1 . . ?
C93 C42 H42 107.1 . . ?
C18 C42 H42 107.1 2_556 . ?
C80 C43 C88 117.8(5) . . ?
C80 C43 S1 125.2(5) . . ?
C88 C43 S1 117.0(5) . . ?
C50 C44 C57 117.2(5) . . ?
C50 C44 C75 121.9(5) . . ?
C57 C44 C75 120.6(5) . . ?
N4 C45 C58 124.9(6) . . ?
N4 C45 H45 117.6 . . ?
C58 C45 H45 117.6 . . ?
C85 C46 C36 122.6(5) . . ?
C85 C46 O13 118.5(6) . . ?
C36 C46 O13 118.9(6) . . ?
N5 C47 C88 125.4(6) . . ?
N5 C47 H47 117.3 . . ?
C88 C47 H47 117.3 . . ?
C110 C48 C58 117.8(5) . . ?
C110 C48 S3 123.3(4) . . ?
C58 C48 S3 118.9(5) . . ?
C54 C49 C108 115.9(5) . . ?
C54 C49 S5 125.1(4) . . ?
C108 C49 S5 118.9(4) . . ?
C44 C50 O9 118.1(5) . . ?
C44 C50 C8 123.5(5) . . ?
O9 C50 C8 118.4(5) . . ?
C100 C51 C101 116.7(5) . . ?
C100 C51 S2 119.9(5) . . ?
C101 C51 S2 123.4(5) . . ?
C33 C52 S2 110.4(4) . . ?
C33 C52 H52A 109.6 . . ?
S2 C52 H52A 109.6 . . ?
C33 C52 H52B 109.6 . . ?
S2 C52 H52B 109.6 . . ?
H52A C52 H52B 108.1 . . ?
C55 C53 O10 118.1(5) . . ?
C55 C53 C24 121.7(6) . . ?
O10 C53 C24 120.1(5) . . ?
C56 C54 C49 120.1(6) . . ?
C56 C54 H54 119.9 . . ?
C49 C54 H54 119.9 . . ?
C61 C55 C53 118.2(6) . . ?
C61 C55 C97 123.1(5) . . ?
C53 C55 C97 118.7(6) . . ?
N2 C56 C54 125.0(6) . . ?
N2 C56 H56 117.5 . . ?
C54 C56 H56 117.5 . . ?
O7 C57 C44 117.5(5) . . ?
O7 C57 C23 119.9(5) . . ?
C44 C57 C23 122.5(5) . . ?
C45 C58 C48 117.9(6) . . ?
C45 C58 H58 121.0 . . ?
C48 C58 H58 121.0 . . ?
C21 C59 S5 110.6(4) . . ?
C21 C59 H59A 109.5 . . ?
S5 C59 H59A 109.5 . . ?
C21 C59 H59B 109.5 . . ?
S5 C59 H59B 109.5 . . ?
H59A C59 H59B 108.1 . . ?
C37 C60 C30 109.5(5) . . ?
C37 C60 C107 113.7(5) . . ?
C30 C60 C107 112.4(5) . . ?
C37 C60 H60 107.0 . . ?
C30 C60 H60 107.0 . . ?
C107 C60 H60 107.0 . . ?
C55 C61 C41 122.6(6) . . ?
C55 C61 O12 117.2(6) . . ?
C41 C61 O12 120.1(6) . . ?
C15 C62 C41 107.6(4) . . ?
C15 C62 C104 113.3(5) . . ?
C41 C62 C104 115.1(5) . . ?
C15 C62 H62 106.8 . . ?
C41 C62 H62 106.8 . . ?
C104 C62 H62 106.8 . . ?
C10 C63 H63A 109.5 . . ?
C10 C63 H63B 109.5 . . ?
H63A C63 H63B 109.5 . . ?
C10 C63 H63C 109.5 . . ?
H63A C63 H63C 109.5 . . ?
H63B C63 H63C 109.5 . . ?
C72 C64 C91 116.9(5) . . ?
C72 C64 S6 125.9(5) . . ?
C91 C64 S6 117.0(4) . . ?
C39 C65 S3 109.4(4) . . ?
C39 C65 H65A 109.8 . . ?
S3 C65 H65A 109.8 . . ?
C39 C65 H65B 109.8 . . ?
S3 C65 H65B 109.8 . . ?
H65A C65 H65B 108.2 . . ?
N1 C66 C100 123.3(6) . . ?
N1 C66 H66 118.4 . . ?
C100 C66 H66 118.4 . . ?
O3 C67 O7 110.6(5) . . ?
O3 C67 H67A 109.5 . . ?
O7 C67 H67A 109.5 . . ?
O3 C67 H67B 109.5 . . ?
O7 C67 H67B 109.5 . . ?
H67A C67 H67B 108.1 . . ?
C17 C68 H68A 109.5 . . ?
C17 C68 H68B 109.5 . . ?
H68A C68 H68B 109.5 . . ?
C17 C68 H68C 109.5 . . ?
H68A C68 H68C 109.5 . . ?
H68B C68 H68C 109.5 . . ?
C18 C69 O14 120.5(5) . . ?
C18 C69 C102 122.0(6) . . ?
O14 C69 C102 117.5(6) . . ?
N7 C70 C91 124.2(6) . . ?
N7 C70 H70 117.9 . . ?
C91 C70 H70 117.9 . . ?
O10 C71 O5 111.4(5) . 2_656 ?
O10 C71 H71A 109.3 . . ?
O5 C71 H71A 109.3 2_656 . ?
O10 C71 H71B 109.3 . . ?
O5 C71 H71B 109.3 2_656 . ?
H71A C71 H71B 108.0 . . ?
C94 C72 C64 118.8(6) . . ?
C94 C72 H72 120.6 . . ?
C64 C72 H72 120.6 . . ?
C95 C73 C96 118.5(6) . . ?
C95 C73 S4 117.5(5) . . ?
C96 C73 S4 124.0(5) . . ?
N6 C74 C95 125.2(6) . . ?
N6 C74 H74 117.4 . . ?
C95 C74 H74 117.4 . . ?
C44 C75 S6 109.4(4) . . ?
C44 C75 H75A 109.8 . . ?
S6 C75 H75A 109.8 . . ?
C44 C75 H75B 109.8 . . ?
S6 C75 H75B 109.8 . . ?
H75A C75 H75B 108.2 . . ?
C85 C76 O15 118.9(6) . . ?
C85 C76 C30 121.8(6) . . ?
O15 C76 C30 119.2(6) . . ?
O6 C77 O9 110.1(5) . . ?
O6 C77 H77A 109.6 . . ?
O9 C77 H77A 109.6 . . ?
O6 C77 H77B 109.6 . . ?
O9 C77 H77B 109.6 . . ?
H77A C77 H77B 108.2 . . ?
N6 C78 C96 124.8(7) . . ?
N6 C78 H78 117.6 . . ?
C96 C78 H78 117.6 . . ?
O8 C79 O4 113.7(5) . . ?
O8 C79 H79A 108.8 . . ?
O4 C79 H79A 108.8 . . ?
O8 C79 H79B 108.8 . . ?
O4 C79 H79B 108.8 . . ?
H79A C79 H79B 107.7 . . ?
C43 C80 C82 118.3(6) . . ?
C43 C80 H80 120.8 . . ?
C82 C80 H80 120.8 . . ?
C28 C81 H81A 109.5 . . ?
C28 C81 H81B 109.5 . . ?
H81A C81 H81B 109.5 . . ?
C28 C81 H81C 109.5 . . ?
H81A C81 H81C 109.5 . . ?
H81B C81 H81C 109.5 . . ?
N5 C82 C80 124.6(6) . . ?
N5 C82 H82 117.7 . . ?
C80 C82 H82 117.7 . . ?
C6 C83 H83A 109.5 . . ?
C6 C83 H83B 109.5 . . ?
H83A C83 H83B 109.5 . . ?
C6 C83 H83C 109.5 . . ?
H83A C83 H83C 109.5 . . ?
H83B C83 H83C 109.5 . . ?
N3 C84 C105 125.9(6) . . ?
N3 C84 H84 117.0 . . ?
C105 C84 H84 117.0 . . ?
C76 C85 C46 119.1(6) . . ?
C76 C85 C113 121.6(6) . . ?
C46 C85 C113 119.3(6) . . ?
O2 C86 O1 112.6(5) . . ?
O2 C86 H86A 109.1 . . ?
O1 C86 H86A 109.1 . . ?
O2 C86 H86B 109.1 . . ?
O1 C86 H86B 109.1 . . ?
H86A C86 H86B 107.8 . . ?
C34 C87 S1 108.1(4) . . ?
C34 C87 H87A 110.1 . . ?
S1 C87 H87A 110.1 . . ?
C34 C87 H87B 110.1 . . ?
S1 C87 H87B 110.1 . . ?
H87A C87 H87B 108.4 . . ?
C47 C88 C43 117.9(6) . . ?
C47 C88 H88 121.0 . . ?
C43 C88 H88 121.0 . . ?
O11 C89 O12 113.0(6) . . ?
O11 C89 H89A 109.0 . . ?
O12 C89 H89A 109.0 . . ?
O11 C89 H89B 109.0 . . ?
O12 C89 H89B 109.0 . . ?
H89A C89 H89B 107.8 . . ?
C102 C90 O16 116.3(6) . . ?
C102 C90 C37 123.3(6) . . ?
O16 C90 C37 120.4(6) . . ?
C70 C91 C64 119.9(5) . . ?
C70 C91 H91 120.1 . . ?
C64 C91 H91 120.1 . . ?
C105 C92 C119 114.7(6) . . ?
C105 C92 S7 121.8(5) . . ?
C119 C92 S7 122.4(5) . . ?
C42 C93 H93A 109.5 . . ?
C42 C93 H93B 109.5 . . ?
H93A C93 H93B 109.5 . . ?
C42 C93 H93C 109.5 . . ?
H93A C93 H93C 109.5 . . ?
H93B C93 H93C 109.5 . . ?
N7 C94 C72 124.8(5) . . ?
N7 C94 H94 117.6 . . ?
C72 C94 H94 117.6 . . ?
C73 C95 C74 118.1(7) . . ?
C73 C95 H95 121.0 . . ?
C74 C95 H95 121.0 . . ?
C78 C96 C73 118.3(7) . . ?
C78 C96 H96 120.9 . . ?
C73 C96 H96 120.9 . . ?
C55 C97 S4 109.1(4) . . ?
C55 C97 H97A 109.9 . . ?
S4 C97 H97A 109.9 . . ?
C55 C97 H97B 109.9 . . ?
S4 C97 H97B 109.9 . . ?
H97A C97 H97B 108.3 . . ?
N4 C98 C110 122.6(6) . . ?
N4 C98 H98 118.7 . . ?
C110 C98 H98 118.7 . . ?
O14 C99 O13 112.7(6) . 2_556 ?
O14 C99 H99A 109.1 . . ?
O13 C99 H99A 109.1 2_556 . ?
O14 C99 H99B 109.1 . . ?
O13 C99 H99B 109.1 2_556 . ?
H99A C99 H99B 107.8 . . ?
C51 C100 C66 120.5(6) . . ?
C51 C100 H100 119.8 . . ?
C66 C100 H100 119.8 . . ?
C51 C101 C103 120.1(6) . . ?
C51 C101 H101 119.9 . . ?
C103 C101 H101 119.9 . . ?
C90 C102 C69 116.7(6) . . ?
C90 C102 C117 120.3(6) . . ?
C69 C102 C117 122.1(6) . . ?
N1 C103 C101 122.9(6) . . ?
N1 C103 H103 118.5 . . ?
C101 C103 H103 118.5 . . ?
C62 C104 H10A 109.5 . . ?
C62 C104 H10B 109.5 . . ?
H10A C104 H10B 109.5 . . ?
C62 C104 H10C 109.5 . . ?
H10A C104 H10C 109.5 . . ?
H10B C104 H10C 109.5 . . ?
C92 C105 C84 121.3(6) . . ?
C92 C105 H105 119.3 . . ?
C84 C105 H105 119.3 . . ?
C40 C106 H10D 109.5 . . ?
C40 C106 H10E 109.5 . . ?
H10D C106 H10E 109.5 . . ?
C40 C106 H10F 109.5 . . ?
H10D C106 H10F 109.5 . . ?
H10E C106 H10F 109.5 . . ?
C60 C107 H10G 109.5 . . ?
C60 C107 H10H 109.5 . . ?
H10G C107 H10H 109.5 . . ?
C60 C107 H10I 109.5 . . ?
H10G C107 H10I 109.5 . . ?
H10H C107 H10I 109.5 . . ?
C109 C108 C49 118.7(6) . . ?
C109 C108 H108 120.6 . . ?
C49 C108 H108 120.6 . . ?
N2 C109 C108 126.2(6) . . ?
N2 C109 H109 116.9 . . ?
C108 C109 H109 116.9 . . ?
C48 C110 C98 120.2(6) . . ?
C48 C110 H110 119.9 . . ?
C98 C110 H110 119.9 . . ?
O16 C111 O15 112.5(7) . . ?
O16 C111 H11A 109.1 . . ?
O15 C111 H11A 109.1 . . ?
O16 C111 H11B 109.1 . . ?
O15 C111 H11B 109.1 . . ?
H11A C111 H11B 107.8 . . ?
N8 C112 C116 123.0(7) . . ?
N8 C112 H112 118.5 . . ?
C116 C112 H112 118.5 . . ?
C85 C113 S7 112.2(5) . . ?
C85 C113 H11C 109.2 . . ?
S7 C113 H11C 109.2 . . ?
C85 C113 H11D 109.2 . . ?
S7 C113 H11D 109.2 . . ?
H11C C113 H11D 107.9 . . ?
N8 C114 C120 124.3(7) . . ?
N8 C114 H114 117.8 . . ?
C120 C114 H114 117.8 . . ?
C120 C115 C116 119.0(6) . . ?
C120 C115 S8 117.1(6) . . ?
C116 C115 S8 123.7(5) . . ?
C115 C116 C112 117.4(6) . . ?
C115 C116 H116 121.3 . . ?
C112 C116 H116 121.3 . . ?
C102 C117 S8 99.2(6) . . ?
C102 C117 H11E 111.9 . . ?
S8 C117 H11E 111.9 . . ?
C102 C117 H11F 111.9 . . ?
S8 C117 H11F 111.9 . . ?
H11E C117 H11F 109.6 . . ?
N3 C118 C119 123.3(8) . . ?
N3 C118 H118 118.3 . . ?
C119 C118 H118 118.3 . . ?
C92 C119 C118 119.9(8) . . ?
C92 C119 H119 120.1 . . ?
C118 C119 H119 120.1 . . ?
C115 C120 C114 119.8(7) . . ?
C115 C120 H120 120.1 . . ?
C114 C120 H120 120.1 . . ?

loop_
_geom_bond_atom_site_label_1
_geom_bond_atom_site_label_2
_geom_bond_distance
_geom_bond_site_symmetry_2
_geom_bond_publ_flag
Cu1 N8 1.991(5) . ?
Cu1 N5 2.034(4) 5_676 ?
Cu1 N6 2.047(5) . ?
Cu1 N7 2.103(5) 8_565 ?
Cu2 N4 2.027(5) 4_545 ?
Cu2 N1 2.059(4) . ?
Cu2 N3 2.059(5) . ?
Cu2 N2 2.074(5) . ?
S1 C43 1.748(5) . ?
S1 C87 1.819(6) . ?
S2 C51 1.753(6) . ?
S2 C52 1.827(6) . ?
S3 C48 1.756(6) . ?
S3 C65 1.807(6) . ?
S4 C73 1.761(6) . ?
S4 C97 1.810(7) . ?
S5 C49 1.743(6) . ?
S5 C59 1.796(6) . ?
S6 C64 1.736(6) . ?
S6 C75 1.805(6) . ?
S7 C92 1.770(6) . ?
S7 C113 1.806(7) . ?
S8 C115 1.787(7) . ?
S8 C117 1.866(7) . ?
O1 C19 1.385(6) . ?
O1 C86 1.419(6) . ?
O2 C29 1.400(6) . ?
O2 C86 1.412(7) . ?
O3 C4 1.375(6) . ?
O3 C67 1.421(6) . ?
O4 C20 1.387(6) . ?
O4 C79 1.425(7) . ?
O5 C13 1.392(6) . ?
O5 C71 1.425(7) 2_656 ?
O6 C27 1.392(6) . ?
O6 C77 1.422(7) . ?
O7 C57 1.381(6) . ?
O7 C67 1.430(7) . ?
O8 C31 1.388(6) . ?
O8 C79 1.401(7) . ?
O9 C50 1.398(6) . ?
O9 C77 1.438(7) . ?
O10 C53 1.382(7) . ?
O10 C71 1.419(7) . ?
O11 C38 1.400(6) . ?
O11 C89 1.402(7) . ?
O12 C61 1.399(7) . ?
O12 C89 1.418(7) . ?
O13 C46 1.388(6) . ?
O13 C99 1.411(8) 2_556 ?
O14 C69 1.392(7) . ?
O14 C99 1.411(8) . ?
O15 C76 1.388(7) . ?
O15 C111 1.411(8) . ?
O16 C90 1.391(7) . ?
O16 C111 1.391(8) . ?
N1 C103 1.315(7) . ?
N1 C66 1.339(7) . ?
N2 C56 1.331(7) . ?
N2 C109 1.337(7) . ?
N3 C84 1.274(7) . ?
N3 C118 1.327(9) . ?
N4 C45 1.309(7) . ?
N4 C98 1.329(7) . ?
N5 C82 1.308(7) . ?
N5 C47 1.327(7) . ?
N6 C74 1.329(8) . ?
N6 C78 1.341(8) . ?
N7 C70 1.320(7) . ?
N7 C94 1.336(7) . ?
N8 C112 1.314(8) . ?
N8 C114 1.336(8) . ?
C1 C5 1.380(7) . ?
C1 C11 1.396(7) . ?
C1 H1 0.9300 . ?
C2 C16 1.385(7) . ?
C2 C20 1.399(7) . ?
C2 C17 1.522(7) . ?
C3 C29 1.370(7) . ?
C3 C14 1.381(7) . ?
C3 C28 1.526(7) . ?
C4 C39 1.376(7) . ?
C4 C5 1.389(7) . ?
C5 C6 1.496(7) . ?
C6 C83 1.521(7) . ?
C6 C23 1.525(7) . ?
C6 H6 0.9800 . ?
C7 C27 1.369(7) . ?
C7 C14 1.401(7) . ?
C7 C10 1.522(7) . ?
C8 C26 1.384(7) . ?
C8 C50 1.400(7) . ?
C8 C10 1.519(7) . ?
C9 C16 1.383(7) . ?
C9 C19 1.405(7) . ?
C9 C28 1.525(7) . ?
C10 C63 1.503(7) . ?
C10 H10 0.9800 . ?
C11 C31 1.387(7) . ?
C11 C17 1.509(8) . ?
C12 C25 1.379(7) . ?
C12 C15 1.386(8) . ?
C12 H12 0.9300 . ?
C13 C25 1.387(7) . ?
C13 C21 1.387(8) . ?
C14 H14 0.9300 . ?
C15 C38 1.416(8) . ?
C15 C62 1.505(8) . ?
C16 H16 0.9300 . ?
C17 C68 1.519(7) . ?
C17 H17 0.9800 . ?
C18 C69 1.387(8) . ?
C18 C32 1.391(8) . ?
C18 C42 1.535(7) 2_556 ?
C19 C34 1.396(8) . ?
C20 C34 1.357(7) . ?
C21 C38 1.366(8) . ?
C21 C59 1.509(7) . ?
C22 C41 1.375(7) . ?
C22 C24 1.382(7) . ?
C22 H22 0.9300 . ?
C23 C26 1.386(7) . ?
C23 C57 1.397(7) . ?
C24 C53 1.386(8) . ?
C24 C40 1.513(7) . ?
C25 C40 1.513(7) 2_656 ?
C26 H26 0.9300 . ?
C27 C33 1.375(7) . ?
C28 C81 1.544(7) . ?
C28 H28 0.9800 . ?
C29 C33 1.398(7) . ?
C30 C35 1.385(7) . ?
C30 C76 1.392(8) . ?
C30 C60 1.530(8) . ?
C31 C39 1.395(8) . ?
C32 C37 1.383(8) . ?
C32 H32 0.9300 . ?
C33 C52 1.483(7) . ?
C34 C87 1.495(7) . ?
C35 C36 1.399(7) . ?
C35 H35 0.9300 . ?
C36 C46 1.384(8) . ?
C36 C42 1.515(8) . ?
C37 C90 1.391(8) . ?
C37 C60 1.515(8) . ?
C39 C65 1.500(7) . ?
C40 C106 1.532(8) . ?
C40 H40 0.9800 . ?
C41 C61 1.394(8) . ?
C41 C62 1.505(8) . ?
C42 C93 1.516(8) . ?
C42 H42 0.9800 . ?
C43 C80 1.384(8) . ?
C43 C88 1.391(8) . ?
C44 C50 1.363(8) . ?
C44 C57 1.390(7) . ?
C44 C75 1.509(7) . ?
C45 C58 1.379(8) . ?
C45 H45 0.9300 . ?
C46 C85 1.369(8) . ?
C47 C88 1.367(8) . ?
C47 H47 0.9300 . ?
C48 C110 1.352(8) . ?
C48 C58 1.385(7) . ?
C49 C54 1.387(7) . ?
C49 C108 1.395(8) . ?
C51 C100 1.357(8) . ?
C51 C101 1.365(8) . ?
C52 H52A 0.9700 . ?
C52 H52B 0.9700 . ?
C53 C55 1.377(8) . ?
C54 C56 1.352(8) . ?
C54 H54 0.9300 . ?
C55 C61 1.373(8) . ?
C55 C97 1.506(8) . ?
C56 H56 0.9300 . ?
C58 H58 0.9300 . ?
C59 H59A 0.9700 . ?
C59 H59B 0.9700 . ?
C60 C107 1.531(9) . ?
C60 H60 0.9800 . ?
C62 C104 1.510(8) . ?
C62 H62 0.9800 . ?
C63 H63A 0.9600 . ?
C63 H63B 0.9600 . ?
C63 H63C 0.9600 . ?
C64 C72 1.375(8) . ?
C64 C91 1.381(8) . ?
C65 H65A 0.9700 . ?
C65 H65B 0.9700 . ?
C66 C100 1.367(8) . ?
C66 H66 0.9300 . ?
C67 H67A 0.9700 . ?
C67 H67B 0.9700 . ?
C68 H68A 0.9600 . ?
C68 H68B 0.9600 . ?
C68 H68C 0.9600 . ?
C69 C102 1.401(8) . ?
C70 C91 1.367(8) . ?
C70 H70 0.9300 . ?
C71 H71A 0.9700 . ?
C71 H71B 0.9700 . ?
C72 C94 1.370(8) . ?
C72 H72 0.9300 . ?
C73 C95 1.366(8) . ?
C73 C96 1.396(9) . ?
C74 C95 1.380(9) . ?
C74 H74 0.9300 . ?
C75 H75A 0.9700 . ?
C75 H75B 0.9700 . ?
C76 C85 1.359(8) . ?
C77 H77A 0.9700 . ?
C77 H77B 0.9700 . ?
C78 C96 1.362(9) . ?
C78 H78 0.9300 . ?
C79 H79A 0.9700 . ?
C79 H79B 0.9700 . ?
C80 C82 1.388(8) . ?
C80 H80 0.9300 . ?
C81 H81A 0.9600 . ?
C81 H81B 0.9600 . ?
C81 H81C 0.9600 . ?
C82 H82 0.9300 . ?
C83 H83A 0.9600 . ?
C83 H83B 0.9600 . ?
C83 H83C 0.9600 . ?
C84 C105 1.372(9) . ?
C84 H84 0.9300 . ?
C85 C113 1.521(8) . ?
C86 H86A 0.9700 . ?
C86 H86B 0.9700 . ?
C87 H87A 0.9700 . ?
C87 H87B 0.9700 . ?
C88 H88 0.9300 . ?
C89 H89A 0.9700 . ?
C89 H89B 0.9700 . ?
C90 C102 1.385(9) . ?
C91 H91 0.9300 . ?
C92 C105 1.313(8) . ?
C92 C119 1.353(10) . ?
C93 H93A 0.9600 . ?
C93 H93B 0.9600 . ?
C93 H93C 0.9600 . ?
C94 H94 0.9300 . ?
C95 H95 0.9300 . ?
C96 H96 0.9300 . ?
C97 H97A 0.9700 . ?
C97 H97B 0.9700 . ?
C98 C110 1.383(8) . ?
C98 H98 0.9300 . ?
C99 H99A 0.9700 . ?
C99 H99B 0.9700 . ?
C100 H100 0.9300 . ?
C101 C103 1.388(8) . ?
C101 H101 0.9300 . ?
C102 C117 1.667(10) . ?
C103 H103 0.9300 . ?
C104 H10A 0.9600 . ?
C104 H10B 0.9600 . ?
C104 H10C 0.9600 . ?
C105 H105 0.9300 . ?
C106 H10D 0.9600 . ?
C106 H10E 0.9600 . ?
C106 H10F 0.9600 . ?
C107 H10G 0.9600 . ?
C107 H10H 0.9600 . ?
C107 H10I 0.9600 . ?
C108 C109 1.350(8) . ?
C108 H108 0.9300 . ?
C109 H109 0.9300 . ?
C110 H110 0.9300 . ?
C111 H11A 0.9700 . ?
C111 H11B 0.9700 . ?
C112 C116 1.407(10) . ?
C112 H112 0.9300 . ?
C113 H11C 0.9700 . ?
C113 H11D 0.9700 . ?
C114 C120 1.347(9) . ?
C114 H114 0.9300 . ?
C115 C120 1.334(9) . ?
C115 C116 1.384(9) . ?
C116 H116 0.9300 . ?
C117 H11E 0.9700 . ?
C117 H11F 0.9700 . ?
C118 C119 1.400(10) . ?
C118 H118 0.9300 . ?
C119 H119 0.9300 . ?
C120 H120 0.9300 . ?
